data_4328195
loop_
_publ_author_name
'Zakariae Amghouz'
'Santiago Garc\'ia-Granda'
'Jos\'e R. Garc\'ia'
'Rute A. S. Ferreira'
'Lu\'is Mafra'
'Luis D. Carlos'
'Jo\~ao Rocha'

_publ_contact_author_address
;
Departamentos de Qu\'imica F\'isica y Anal\'itica 
y Qu\'imica Org\'anica e Inorg\'anica
Universidad de Oviedo
Juli\'an Claver\'ia 8, 33006  
Oviedo, Spain 
;
_publ_contact_author_email amghouz.uo@uniovi.es
_publ_contact_author_fax 0034985103446
_publ_contact_author_name 'Amghouz, Z.'
_publ_contact_author_phone 0034985105753
_publ_section_title
;
 Series of Metal Organic Frameworks Assembled from Ln(III), Na(I), and
 Chiral Flexible-Achiral Rigid Dicarboxylates Exhibiting Tunable UV-vis-IR
 Light Emission
;
_journal_name_full 'Inorganic Chemistry'
_journal_page_first 1703
_journal_page_last 1716
_journal_paper_doi 10.1021/ic202020z
_journal_volume 51
_journal_year 2012
_chemical_absolute_configuration ad
_chemical_formula_moiety 'C12 H12 Na O12 Sm'
_chemical_formula_sum 'C12 H12 Na O12 Sm'
_chemical_formula_weight 521.57
_chemical_name_systematic
;
 ?
;
_space_group_IT_number 20
_symmetry_cell_setting orthorhombic
_symmetry_space_group_name_Hall 'C 2c 2'
_symmetry_space_group_name_H-M 'C 2 2 21'
_atom_sites_solution_hydrogens geom
_atom_sites_solution_primary direct
_atom_sites_solution_secondary difmap
_audit_conform_dict_location ftp://ftp.iucr.org/pub/cif_core.dic
_audit_conform_dict_name cif_core.dic
_audit_conform_dict_version 2.4
_audit_creation_date 2010-04-27T17:26:02-00:00
_audit_creation_method 'WinGX routine CIF_UPDATE'
_cell_angle_alpha 90
_cell_angle_beta 90
_cell_angle_gamma 90
_cell_formula_units_Z 4
_cell_length_a 6.94220(10)
_cell_length_b 30.5658(5)
_cell_length_c 7.58420(10)
_cell_measurement_reflns_used 2413
_cell_measurement_temperature 293(2)
_cell_measurement_theta_max 70.3854
_cell_measurement_theta_min 5.7854
_cell_volume 1609.32(4)
_computing_cell_refinement
;
CrysAlisPro, Oxford Diffraction Ltd.,
Version 1.171.34.9 (release 08-12-2009 CrysAlis171 .NET)
(compiled Dec  8 2009,17:31:18)
;
_computing_data_collection
;
CrysAlisPro, Oxford Diffraction Ltd.,
Version 1.171.34.9 (release 08-12-2009 CrysAlis171 .NET)
(compiled Dec  8 2009,17:31:18)
;
_computing_data_reduction
;
CrysAlisPro, Oxford Diffraction Ltd.,
Version 1.171.34.9 (release 08-12-2009 CrysAlis171 .NET)
(compiled Dec  8 2009,17:31:18)
;
_computing_structure_refinement 'SHELXL-97 (Sheldrick, 1997)'
_computing_structure_solution 'SHELXS-97 (Sheldrick, 1990)'
_diffrn_ambient_temperature 293(2)
_diffrn_detector_area_resol_mean 10.2673
_diffrn_measured_fraction_theta_full 0.997
_diffrn_measured_fraction_theta_max 0.997
_diffrn_measurement_device_type 'Xcalibur, Ruby, Gemini'
_diffrn_measurement_method '\w scans'
_diffrn_orient_matrix_UB_11 0.1755896000
_diffrn_orient_matrix_UB_12 0.0297477000
_diffrn_orient_matrix_UB_13 -0.0324729000
_diffrn_orient_matrix_UB_21 0.1342790000
_diffrn_orient_matrix_UB_22 -0.0399813000
_diffrn_orient_matrix_UB_23 0.0138042000
_diffrn_orient_matrix_UB_31 -0.0192231000
_diffrn_orient_matrix_UB_32 -0.0075862000
_diffrn_orient_matrix_UB_33 -0.1999205000
_diffrn_radiation_monochromator graphite
_diffrn_radiation_type CuK\a
_diffrn_radiation_wavelength 1.54184
_diffrn_reflns_av_R_equivalents 0.037
_diffrn_reflns_av_unetI/netI 0.0465
_diffrn_reflns_limit_h_max 8
_diffrn_reflns_limit_h_min -7
_diffrn_reflns_limit_k_max 36
_diffrn_reflns_limit_k_min -33
_diffrn_reflns_limit_l_max 8
_diffrn_reflns_limit_l_min -9
_diffrn_reflns_number 3417
_diffrn_reflns_theta_full 70.52
_diffrn_reflns_theta_max 70.52
_diffrn_reflns_theta_min 5.79
_exptl_absorpt_coefficient_mu 28.304
_exptl_absorpt_correction_T_max 0.751
_exptl_absorpt_correction_T_min 0.275
_exptl_absorpt_correction_type analytical
_exptl_absorpt_process_details
;
CrysAlisPro, Oxford Diffraction Ltd.,
Version 1.171.34.9 (release 08-12-2009 CrysAlis171 .NET)
(compiled Dec  8 2009,17:31:18)
Analytical numeric absorption correction using a multifaceted crystal
            model based on expressions derived by R.C. Clark & J.S. Reid.
(Clark, R. C. & Reid, J. S. (1995). Acta Cryst. A51, 887-897)
;
_exptl_crystal_colour colourless
_exptl_crystal_density_diffrn 2.153
_exptl_crystal_description yellow
_exptl_crystal_F_000 1012
_exptl_crystal_size_max 0.1122
_exptl_crystal_size_mid 0.0197
_exptl_crystal_size_min 0.0104
_refine_diff_density_max 0.825
_refine_diff_density_min -0.597
_refine_diff_density_rms 0.102
_refine_ls_abs_structure_details 'Flack H D (1983), Acta Cryst. A39, 876-881'
_refine_ls_abs_structure_Flack -0.03(3)
_refine_ls_extinction_method none
_refine_ls_goodness_of_fit_ref 1.101
_refine_ls_hydrogen_treatment mixed
_refine_ls_matrix_type full
_refine_ls_number_parameters 133
_refine_ls_number_reflns 1537
_refine_ls_number_restraints 5
_refine_ls_restrained_S_all 1.099
_refine_ls_R_factor_all 0.0307
_refine_ls_R_factor_gt 0.0278
_refine_ls_shift/su_max 0
_refine_ls_shift/su_mean 0
_refine_ls_structure_factor_coef Fsqd
_refine_ls_weighting_details 'calc w=1/[\s^2^(Fo^2^)+(0.0362P)^2^+0.5415P] where P=(Fo^2^+2Fc^2^)/3'
_refine_ls_weighting_scheme calc
_refine_ls_wR_factor_gt 0.07
_refine_ls_wR_factor_ref 0.0713
_reflns_number_gt 1437
_reflns_number_total 1537
_reflns_threshold_expression >2sigma(I)
_cod_data_source_file ic202020z_si_002_02.cif
_cod_data_source_block Za3
_cod_database_code 4328195

loop_
_symmetry_equiv_pos_as_xyz
'x, y, z'
'-x, -y, z+1/2'
'-x, y, -z+1/2'
'x, -y, -z'
'x+1/2, y+1/2, z'
'-x+1/2, -y+1/2, z+1/2'
'-x+1/2, y+1/2, -z+1/2'
'x+1/2, -y+1/2, -z'

loop_
_atom_site_label
_atom_site_type_symbol
_atom_site_fract_x
_atom_site_fract_y
_atom_site_fract_z
_atom_site_U_iso_or_equiv
_atom_site_adp_type
_atom_site_occupancy
_atom_site_symmetry_multiplicity
_atom_site_calc_flag
_atom_site_refinement_flags
O5 O 0.0433(6) 0.25875(13) 0.9352(5) 0.0234(10) Uani 1 1 d .
C3 C 0.1701(9) 0.03202(19) 0.754(2) 0.052(2) Uani 1 1 d .
H3 H 0.2865 0.0471 0.7559 0.062 Uiso 1 1 calc R
O3 O 0.0725(6) 0.18014(13) 1.0599(5) 0.0222(8) Uani 1 1 d D
C8 C 0.1067(8) 0.25732(17) 1.0895(8) 0.0187(11) Uani 1 1 d .
C7 C 0.0891(8) 0.21435(18) 1.1882(7) 0.0186(11) Uani 1 1 d D
C5 C 0 -0.0362(2) 0.75 0.0255(15) Uani 1 2 d S
C4 C 0.1705(9) -0.01325(19) 0.755(2) 0.051(2) Uani 1 1 d .
H4 H 0.2869 -0.0283 0.7581 0.061 Uiso 1 1 calc R
C6 C 0 -0.0855(2) 0.75 0.0249(14) Uani 1 2 d S
O2 O -0.1527(6) -0.10505(13) 0.7092(6) 0.0327(12) Uani 1 1 d .
Na1 Na 0.5 0.14030(10) 0.75 0.0340(7) Uani 1 2 d SD
O6 O 0.5077(12) 0.1037(2) 1.0164(7) 0.0605(15) Uani 1 1 d D
O4 O 0.3185(6) 0.21058(13) 0.6688(6) 0.0205(8) Uani 1 1 d .
H7 H 0.203(7) 0.209(2) 1.255(10) 0.025 Uiso 1 1 d D
H3O H 0.112(11) 0.1563(14) 1.099(9) 0.025 Uiso 1 1 d D
H6A H 0.393(5) 0.094(2) 1.075(6) 0.025 Uiso 1 1 d D
H6B H 0.604(7) 0.110(2) 1.104(5) 0.025 Uiso 1 1 d D
Sm1 Sm 0 0.195576(10) 0.75 0.01522(13) Uani 1 2 d S
O1 O 0.1575(5) 0.12448(11) 0.7464(10) 0.0260(7) Uani 1 1 d .
C2 C 0 0.0551(2) 0.75 0.0253(14) Uani 1 2 d S
C1 C 0 0.1036(2) 0.75 0.0222(13) Uani 1 2 d S

loop_
_atom_site_aniso_label
_atom_site_aniso_U_11
_atom_site_aniso_U_22
_atom_site_aniso_U_33
_atom_site_aniso_U_23
_atom_site_aniso_U_13
_atom_site_aniso_U_12
O5 0.030(3) 0.0202(18) 0.0204(17) 0.0023(15) -0.0022(16) -0.0003(15)
C3 0.025(3) 0.022(3) 0.108(7) -0.007(6) -0.006(6) -0.001(2)
O3 0.032(2) 0.0126(16) 0.0217(18) -0.0039(16) -0.0015(17) 0.0022(15)
C8 0.013(3) 0.018(3) 0.026(3) -0.001(2) 0.005(2) 0.000(2)
C7 0.019(2) 0.016(2) 0.020(3) -0.004(2) 0.000(2) -0.002(2)
C5 0.030(4) 0.014(3) 0.033(4) 0 0.003(6) 0
C4 0.028(3) 0.020(3) 0.105(6) 0.006(6) -0.013(6) 0.003(2)
C6 0.030(3) 0.016(3) 0.028(3) 0 0.000(5) 0
O2 0.032(2) 0.0197(18) 0.046(4) -0.0062(19) -0.009(2) -0.0001(17)
Na1 0.0232(14) 0.0319(15) 0.0470(18) 0 0.000(3) 0
O6 0.034(3) 0.100(4) 0.047(3) 0.017(3) 0.005(4) 0.005(5)
O4 0.0193(18) 0.0180(18) 0.0243(19) 0.0048(16) 0.0016(16) -0.0012(15)
Sm1 0.01509(17) 0.01335(17) 0.01722(19) 0 0.0013(3) 0
O1 0.0190(16) 0.0197(16) 0.039(2) 0.004(3) 0.006(3) -0.0003(13)
C2 0.025(3) 0.019(3) 0.031(4) 0 0.002(5) 0
C1 0.026(3) 0.015(3) 0.025(3) 0 0.003(5) 0

loop_
_atom_type_symbol
_atom_type_description
_atom_type_scat_dispersion_real
_atom_type_scat_dispersion_imag
_atom_type_scat_source
C C 0.0181 0.0091 'International Tables Vol C Tables 4.2.6.8 and 6.1.1.4'
H H 0 0 'International Tables Vol C Tables 4.2.6.8 and 6.1.1.4'
O O 0.0492 0.0322 'International Tables Vol C Tables 4.2.6.8 and 6.1.1.4'
Na Na 0.1353 0.1239 'International Tables Vol C Tables 4.2.6.8 and 6.1.1.4'
Sm Sm -5.3236 12.2178 'International Tables Vol C Tables 4.2.6.8 and 6.1.1.4'

loop_
_exptl_crystal_face_index_h
_exptl_crystal_face_index_k
_exptl_crystal_face_index_l
_exptl_crystal_face_perp_dist
3 -13 0 0.0098
-3 13 0 0.0098
0 -3 -5 0.0508
0 3 5 0.0508
3 15 1 0.0052
-3 -15 -1 0.0052

loop_
_geom_angle_atom_site_label_1
_geom_angle_atom_site_label_2
_geom_angle_atom_site_label_3
_geom_angle
_geom_angle_site_symmetry_1
_geom_angle_site_symmetry_3
C8 O5 Sm1 124.2(4) . .
C2 C3 C4 121.0(5) . .
C2 C3 H3 119.5 . .
C4 C3 H3 119.5 . .
C7 O3 Sm1 121.9(3) . .
C7 O3 H3O 112(5) . .
Sm1 O3 H3O 125(5) . .
O5 C8 O4 124.3(5) . 6
O5 C8 C7 117.6(5) . .
O4 C8 C7 118.1(5) 6 .
O3 C7 C8 107.6(5) . .
O3 C7 C7 110.2(4) . 3_557
C8 C7 C7 111.2(4) . 3_557
O3 C7 H7 108(4) . .
C8 C7 H7 110(4) . .
C7 C7 H7 110(5) 3_557 .
C4 C5 C4 118.6(7) . 3_556
C4 C5 C6 120.7(3) . .
C4 C5 C6 120.7(3) 3_556 .
C5 C4 C3 120.6(5) . .
C5 C4 H4 119.7 . .
C3 C4 H4 119.7 . .
O2 C6 O2 123.1(7) . 3_556
O2 C6 C5 118.5(3) . .
O2 C6 C5 118.5(3) 3_556 .
O6 Na1 O6 122.1(4) 3_656 .
O6 Na1 O1 82.6(3) 3_656 .
O6 Na1 O1 86.3(3) . .
O6 Na1 O1 86.3(3) 3_656 3_656
O6 Na1 O1 82.6(3) . 3_656
O1 Na1 O1 157.0(2) . 3_656
O6 Na1 O4 128.8(2) 3_656 3_656
O6 Na1 O4 100.6(2) . 3_656
O1 Na1 O4 130.60(16) . 3_656
O1 Na1 O4 71.52(13) 3_656 3_656
O6 Na1 O4 100.6(2) 3_656 .
O6 Na1 O4 128.8(2) . .
O1 Na1 O4 71.52(13) . .
O1 Na1 O4 130.61(16) 3_656 .
O4 Na1 O4 66.27(19) 3_656 .
O6 Na1 Sm1 101.0(2) 3_656 .
O6 Na1 Sm1 103.45(19) . .
O1 Na1 Sm1 37.46(9) . .
O1 Na1 Sm1 165.53(14) 3_656 .
O4 Na1 Sm1 94.31(11) 3_656 .
O4 Na1 Sm1 36.10(9) . .
O6 Na1 Sm1 103.45(19) 3_656 1_655
O6 Na1 Sm1 101.0(2) . 1_655
O1 Na1 Sm1 165.53(14) . 1_655
O1 Na1 Sm1 37.46(9) 3_656 1_655
O4 Na1 Sm1 36.10(9) 3_656 1_655
O4 Na1 Sm1 94.31(11) . 1_655
Sm1 Na1 Sm1 128.09(8) . 1_655
Na1 O6 H6A 122(3) . .
Na1 O6 H6B 121(3) . .
H6A O6 H6B 108(3) . .
C8 O4 Sm1 131.8(3) 6_554 .
C8 O4 Na1 124.3(3) 6_554 .
Sm1 O4 Na1 103.69(14) . .
O4 Sm1 O4 157.4(2) . 3_556
O4 Sm1 O5 78.89(14) . 3_556
O4 Sm1 O5 83.01(14) 3_556 3_556
O4 Sm1 O5 83.01(14) . .
O4 Sm1 O5 78.89(14) 3_556 .
O5 Sm1 O5 73.28(19) 3_556 .
O4 Sm1 O1 75.38(13) . .
O4 Sm1 O1 127.05(13) 3_556 .
O5 Sm1 O1 140.03(19) 3_556 .
O5 Sm1 O1 131.85(18) . .
O4 Sm1 O1 127.04(13) . 3_556
O4 Sm1 O1 75.38(13) 3_556 3_556
O5 Sm1 O1 131.85(18) 3_556 3_556
O5 Sm1 O1 140.03(19) . 3_556
O1 Sm1 O1 53.42(16) . 3_556
O4 Sm1 O3 95.52(15) . .
O4 Sm1 O3 88.81(15) 3_556 .
O5 Sm1 O3 137.75(13) 3_556 .
O5 Sm1 O3 64.47(13) . .
O1 Sm1 O3 75.3(2) . .
O1 Sm1 O3 84.8(2) 3_556 .
O4 Sm1 O3 88.81(15) . 3_556
O4 Sm1 O3 95.52(15) 3_556 3_556
O5 Sm1 O3 64.47(13) 3_556 3_556
O5 Sm1 O3 137.75(13) . 3_556
O1 Sm1 O3 84.8(2) . 3_556
O1 Sm1 O3 75.3(2) 3_556 3_556
O3 Sm1 O3 157.79(19) . 3_556
O4 Sm1 C1 101.30(10) . .
O4 Sm1 C1 101.30(10) 3_556 .
O5 Sm1 C1 143.36(9) 3_556 .
O5 Sm1 C1 143.36(9) . .
O1 Sm1 C1 26.71(8) . .
O1 Sm1 C1 26.71(8) 3_556 .
O3 Sm1 C1 78.89(9) . .
O3 Sm1 C1 78.89(9) 3_556 .
O4 Sm1 Na1 159.25(11) . 1_455
O4 Sm1 Na1 40.21(10) 3_556 1_455
O5 Sm1 Na1 103.81(10) 3_556 1_455
O5 Sm1 Na1 117.62(10) . 1_455
O1 Sm1 Na1 90.75(9) . 1_455
O1 Sm1 Na1 37.35(9) 3_556 1_455
O3 Sm1 Na1 95.76(10) . 1_455
O3 Sm1 Na1 74.40(10) 3_556 1_455
C1 Sm1 Na1 64.05(4) . 1_455
O4 Sm1 Na1 40.21(10) . .
O4 Sm1 Na1 159.25(11) 3_556 .
O5 Sm1 Na1 117.62(10) 3_556 .
O5 Sm1 Na1 103.81(10) . .
O1 Sm1 Na1 37.35(9) . .
O1 Sm1 Na1 90.75(9) 3_556 .
O3 Sm1 Na1 74.40(10) . .
O3 Sm1 Na1 95.76(10) 3_556 .
C1 Sm1 Na1 64.05(4) . .
Na1 Sm1 Na1 128.09(8) 1_455 .
C1 O1 Na1 161.1(4) . .
C1 O1 Sm1 93.6(3) . .
Na1 O1 Sm1 105.20(15) . .
C3 C2 C3 118.3(7) 3_556 .
C3 C2 C1 120.9(3) 3_556 .
C3 C2 C1 120.9(4) . .
O1 C1 O1 119.4(6) 3_556 .
O1 C1 C2 120.3(3) 3_556 .
O1 C1 C2 120.3(3) . .
O1 C1 Sm1 59.7(3) 3_556 .
O1 C1 Sm1 59.7(3) . .
C2 C1 Sm1 180 . .

loop_
_geom_bond_atom_site_label_1
_geom_bond_atom_site_label_2
_geom_bond_distance
_geom_bond_site_symmetry_2
O5 C8 1.251(8) .
O5 Sm1 2.407(4) .
C3 C2 1.376(7) .
C3 C4 1.384(8) .
C3 H3 0.93 .
O3 C7 1.433(7) .
O3 Sm1 2.449(4) .
O3 H3O 0.83(5) .
C8 O4 1.262(7) 6
C8 C7 1.517(8) .
C7 C7 1.552(11) 3_557
C7 H7 0.95(6) .
C5 C4 1.377(7) .
C5 C4 1.377(7) 3_556
C5 C6 1.504(9) .
C4 H4 0.93 .
C6 O2 1.256(6) .
C6 O2 1.256(6) 3_556
Na1 O6 2.310(6) 3_656
Na1 O6 2.310(6) .
Na1 O1 2.427(3) .
Na1 O1 2.427(3) 3_656
Na1 O4 2.565(5) 3_656
Na1 O4 2.565(5) .
O6 H6A 0.96(4) .
O6 H6B 0.96(5) .
O4 C8 1.262(7) 6_554
O4 Sm1 2.341(4) .
Sm1 O4 2.341(4) 3_556
Sm1 O5 2.407(4) 3_556
Sm1 O1 2.433(3) .
Sm1 O1 2.433(3) 3_556
Sm1 O3 2.449(4) 3_556
Sm1 C1 2.812(7) .
O1 C1 1.267(5) .
C2 C3 1.376(7) 3_556
C2 C1 1.481(10) .
C1 O1 1.266(5) 3_556

loop_
_geom_torsion_atom_site_label_1
_geom_torsion_atom_site_label_2
_geom_torsion_atom_site_label_3
_geom_torsion_atom_site_label_4
_geom_torsion
_geom_torsion_site_symmetry_1
_geom_torsion_site_symmetry_4
Sm1 O5 C8 O4 158.6(4) . 6
Sm1 O5 C8 C7 -22.4(7) . .
Sm1 O3 C7 C8 -14.5(6) . .
Sm1 O3 C7 C7 107.0(4) . 3_557
O5 C8 C7 O3 22.7(7) . .
O4 C8 C7 O3 -158.3(5) 6 .
O5 C8 C7 C7 -98.1(7) . 3_557
O4 C8 C7 C7 80.9(7) 6 3_557
C4 C5 C4 C3 -0.3(12) 3_556 .
C6 C5 C4 C3 179.7(12) . .
C2 C3 C4 C5 1(3) . .
C4 C5 C6 O2 -165.4(9) . .
C4 C5 C6 O2 14.6(9) 3_556 .
C4 C5 C6 O2 14.6(9) . 3_556
C4 C5 C6 O2 -165.4(9) 3_556 3_556
O6 Na1 O4 C8 -80.5(5) 3_656 6_554
O6 Na1 O4 C8 131.9(5) . 6_554
O1 Na1 O4 C8 -158.9(5) . 6_554
O1 Na1 O4 C8 13.8(6) 3_656 6_554
O4 Na1 O4 C8 47.4(4) 3_656 6_554
Sm1 Na1 O4 C8 -174.7(5) . 6_554
Sm1 Na1 O4 C8 24.1(4) 1_655 6_554
O6 Na1 O4 Sm1 94.2(2) 3_656 .
O6 Na1 O4 Sm1 -53.4(3) . .
O1 Na1 O4 Sm1 15.8(2) . .
O1 Na1 O4 Sm1 -171.5(2) 3_656 .
O4 Na1 O4 Sm1 -137.9(3) 3_656 .
Sm1 Na1 O4 Sm1 -161.24(13) 1_655 .
C8 O4 Sm1 O4 -27.8(5) 6_554 3_556
Na1 O4 Sm1 O4 158.06(15) . 3_556
C8 O4 Sm1 O5 9.5(5) 6_554 3_556
Na1 O4 Sm1 O5 -164.57(18) . 3_556
C8 O4 Sm1 O5 -64.7(5) 6_554 .
Na1 O4 Sm1 O5 121.18(17) . .
C8 O4 Sm1 O1 158.7(6) 6_554 .
Na1 O4 Sm1 O1 -15.4(2) . .
C8 O4 Sm1 O1 144.2(5) 6_554 3_556
Na1 O4 Sm1 O1 -29.8(3) . 3_556
C8 O4 Sm1 O3 -128.1(5) 6_554 .
Na1 O4 Sm1 O3 57.80(17) . .
C8 O4 Sm1 O3 73.7(5) 6_554 3_556
Na1 O4 Sm1 O3 -100.37(16) . 3_556
C8 O4 Sm1 C1 152.2(5) 6_554 .
Na1 O4 Sm1 C1 -21.94(15) . .
C8 O4 Sm1 Na1 109.2(5) 6_554 1_455
Na1 O4 Sm1 Na1 -64.9(4) . 1_455
C8 O4 Sm1 Na1 174.1(6) 6_554 .
C8 O5 Sm1 O4 -89.3(4) . .
C8 O5 Sm1 O4 104.3(4) . 3_556
C8 O5 Sm1 O5 -169.7(5) . 3_556
C8 O5 Sm1 O1 -26.1(5) . .
C8 O5 Sm1 O1 53.7(5) . 3_556
C8 O5 Sm1 O3 10.3(4) . .
C8 O5 Sm1 O3 -169.7(4) . 3_556
C8 O5 Sm1 C1 10.3(5) . .
C8 O5 Sm1 Na1 93.1(4) . 1_455
C8 O5 Sm1 Na1 -54.6(4) . .
C7 O3 Sm1 O4 83.8(4) . .
C7 O3 Sm1 O4 -74.0(4) . 3_556
C7 O3 Sm1 O5 4.3(5) . 3_556
C7 O3 Sm1 O5 4.3(4) . .
C7 O3 Sm1 O1 157.1(4) . .
C7 O3 Sm1 O1 -149.4(4) . 3_556
C7 O3 Sm1 O3 -175.7(4) . 3_556
C7 O3 Sm1 C1 -175.7(4) . .
C7 O3 Sm1 Na1 -113.6(4) . 1_455
C7 O3 Sm1 Na1 118.4(4) . .
O6 Na1 Sm1 O4 -92.9(2) 3_656 .
O6 Na1 Sm1 O4 140.0(3) . .
O1 Na1 Sm1 O4 -154.9(3) . .
O1 Na1 Sm1 O4 26.6(7) 3_656 .
O4 Na1 Sm1 O4 38.0(3) 3_656 .
Sm1 Na1 Sm1 O4 24.05(17) 1_655 .
O6 Na1 Sm1 O4 111.0(3) 3_656 3_556
O6 Na1 Sm1 O4 -16.1(4) . 3_556
O1 Na1 Sm1 O4 49.0(4) . 3_556
O1 Na1 Sm1 O4 -129.5(7) 3_656 3_556
O4 Na1 Sm1 O4 -118.1(4) 3_656 3_556
O4 Na1 Sm1 O4 -156.1(3) . 3_556
Sm1 Na1 Sm1 O4 -132.0(3) 1_655 3_556
O6 Na1 Sm1 O5 -75.8(2) 3_656 3_556
O6 Na1 Sm1 O5 157.1(2) . 3_556
O1 Na1 Sm1 O5 -137.8(3) . 3_556
O1 Na1 Sm1 O5 43.8(7) 3_656 3_556
O4 Na1 Sm1 O5 55.13(14) 3_656 3_556
O4 Na1 Sm1 O5 17.1(2) . 3_556
Sm1 Na1 Sm1 O5 41.19(11) 1_655 3_556
O6 Na1 Sm1 O5 -153.9(2) 3_656 .
O6 Na1 Sm1 O5 79.0(2) . .
O1 Na1 Sm1 O5 144.1(3) . .
O1 Na1 Sm1 O5 -34.4(7) 3_656 .
O4 Na1 Sm1 O5 -23.00(14) 3_656 .
O4 Na1 Sm1 O5 -60.99(19) . .
Sm1 Na1 Sm1 O5 -36.94(10) 1_655 .
O6 Na1 Sm1 O1 62.0(3) 3_656 .
O6 Na1 Sm1 O1 -65.1(4) . .
O1 Na1 Sm1 O1 -178.5(4) 3_656 .
O4 Na1 Sm1 O1 -167.1(3) 3_656 .
O4 Na1 Sm1 O1 154.9(3) . .
Sm1 Na1 Sm1 O1 178.9(3) 1_655 .
O6 Na1 Sm1 O1 63.7(3) 3_656 3_556
O6 Na1 Sm1 O1 -63.4(3) . 3_556
O1 Na1 Sm1 O1 1.7(5) . 3_556
O1 Na1 Sm1 O1 -176.8(9) 3_656 3_556
O4 Na1 Sm1 O1 -165.4(2) 3_656 3_556
O4 Na1 Sm1 O1 156.6(2) . 3_556
Sm1 Na1 Sm1 O1 -179.36(17) 1_655 3_556
O6 Na1 Sm1 O3 148.1(2) 3_656 .
O6 Na1 Sm1 O3 20.9(2) . .
O1 Na1 Sm1 O3 86.1(3) . .
O1 Na1 Sm1 O3 -92.4(7) 3_656 .
O4 Na1 Sm1 O3 -81.03(14) 3_656 .
O4 Na1 Sm1 O3 -119.0(2) . .
Sm1 Na1 Sm1 O3 -94.96(10) 1_655 .
O6 Na1 Sm1 O3 -11.6(2) 3_656 3_556
O6 Na1 Sm1 O3 -138.8(2) . 3_556
O1 Na1 Sm1 O3 -73.6(3) . 3_556
O1 Na1 Sm1 O3 107.9(7) 3_656 3_556
O4 Na1 Sm1 O3 119.27(14) 3_656 3_556
O4 Na1 Sm1 O3 81.28(19) . 3_556
Sm1 Na1 Sm1 O3 105.33(9) 1_655 3_556
O6 Na1 Sm1 C1 63.03(18) 3_656 .
O6 Na1 Sm1 C1 -64.1(2) . .
O1 Na1 Sm1 C1 1.1(3) . .
O1 Na1 Sm1 C1 -177.4(7) 3_656 .
O4 Na1 Sm1 C1 -166.07(10) 3_656 .
O4 Na1 Sm1 C1 155.95(17) . .
Sm1 Na1 Sm1 C1 180 1_655 .
O6 Na1 Sm1 Na1 63.03(18) 3_656 1_455
O6 Na1 Sm1 Na1 -64.1(2) . 1_455
O1 Na1 Sm1 Na1 1.1(3) . 1_455
O1 Na1 Sm1 Na1 -177.4(7) 3_656 1_455
O4 Na1 Sm1 Na1 -166.07(10) 3_656 1_455
O4 Na1 Sm1 Na1 155.95(17) . 1_455
Sm1 Na1 Sm1 Na1 180 1_655 1_455
O6 Na1 O1 C1 67.4(15) 3_656 .
O6 Na1 O1 C1 -55.6(15) . .
O1 Na1 O1 C1 5.6(15) 3_656 .
O4 Na1 O1 C1 -156.5(14) 3_656 .
O4 Na1 O1 C1 171.2(16) . .
Sm1 Na1 O1 C1 -173.5(18) . .
Sm1 Na1 O1 C1 -176.8(9) 1_655 .
O6 Na1 O1 Sm1 -119.1(3) 3_656 .
O6 Na1 O1 Sm1 117.8(3) . .
O1 Na1 O1 Sm1 179.0(3) 3_656 .
O4 Na1 O1 Sm1 17.0(4) 3_656 .
O4 Na1 O1 Sm1 -15.3(2) . .
Sm1 Na1 O1 Sm1 -3.3(9) 1_655 .
O4 Sm1 O1 C1 -165.7(4) . .
O4 Sm1 O1 C1 17.5(5) 3_556 .
O5 Sm1 O1 C1 -114.1(3) 3_556 .
O5 Sm1 O1 C1 128.1(3) . .
O1 Sm1 O1 C1 0 3_556 .
O3 Sm1 O1 C1 94.5(4) . .
O3 Sm1 O1 C1 -75.5(4) 3_556 .
Na1 Sm1 O1 C1 -1.3(3) 1_455 .
Na1 Sm1 O1 C1 177.9(6) . .
O4 Sm1 O1 Na1 16.4(2) . .
O4 Sm1 O1 Na1 -160.42(16) 3_556 .
O5 Sm1 O1 Na1 68.0(4) 3_556 .
O5 Sm1 O1 Na1 -49.8(3) . .
O1 Sm1 O1 Na1 -177.9(6) 3_556 .
O3 Sm1 O1 Na1 -83.4(2) . .
O3 Sm1 O1 Na1 106.6(2) 3_556 .
C1 Sm1 O1 Na1 -177.9(6) . .
Na1 Sm1 O1 Na1 -179.2(2) 1_455 .
C4 C3 C2 C3 -0.3(13) . 3_556
C4 C3 C2 C1 179.7(13) . .
Na1 O1 C1 O1 173.7(17) . 3_556
Sm1 O1 C1 O1 0 . 3_556
Na1 O1 C1 C2 -6.3(17) . .
Sm1 O1 C1 C2 180 . .
Na1 O1 C1 Sm1 173.7(17) . .
C3 C2 C1 O1 2.8(10) 3_556 3_556
C3 C2 C1 O1 -177.2(10) . 3_556
C3 C2 C1 O1 -177.2(10) 3_556 .
C3 C2 C1 O1 2.8(10) . .
O4 Sm1 C1 O1 -165.9(4) . 3_556
O4 Sm1 C1 O1 14.1(4) 3_556 3_556
O5 Sm1 C1 O1 -79.3(4) 3_556 3_556
O5 Sm1 C1 O1 100.7(4) . 3_556
O1 Sm1 C1 O1 180 . 3_556
O3 Sm1 C1 O1 100.7(4) . 3_556
O3 Sm1 C1 O1 -79.3(4) 3_556 3_556
Na1 Sm1 C1 O1 -1.4(4) 1_455 3_556
Na1 Sm1 C1 O1 178.6(4) . 3_556
O4 Sm1 C1 O1 14.1(4) . .
O4 Sm1 C1 O1 -165.9(4) 3_556 .
O5 Sm1 C1 O1 100.7(4) 3_556 .
O5 Sm1 C1 O1 -79.3(4) . .
O1 Sm1 C1 O1 180 3_556 .
O3 Sm1 C1 O1 -79.3(4) . .
O3 Sm1 C1 O1 100.7(4) 3_556 .
Na1 Sm1 C1 O1 178.6(4) 1_455 .
Na1 Sm1 C1 O1 -1.4(4) . .
